data_7226801
loop_
_publ_author_name
'Kim, Hyejin'
'Choi, Sung Ho'
'Ahn, Duseong'
'Kim, Yoseph'
'Ryu, Ji Yeon'
'Lee, Junseong'
'Kim, Youngjo'

_publ_section_title
;
 Facile synthesis of a dimeric titanium(iv) complex with terminal
 Ti&#xE001;O moieties and its application as a catalyst for the
 cycloaddition reaction of CO2to epoxides
;
_journal_issue 100
_journal_name_full 'RSC Adv.'
_journal_page_first 97800
_journal_paper_doi 10.1039/C6RA23255H
_journal_volume 6
_journal_year 2016
_chemical_formula_sum 'C13 H22 N2 O2'
_chemical_formula_weight 238.33
_chemical_name_systematic
; 
 ? 
;
_space_group_IT_number 14
_symmetry_cell_setting monoclinic
_symmetry_space_group_name_Hall '-P 2ybc'
_symmetry_space_group_name_H-M 'P 1 21/c 1'
_atom_sites_solution_hydrogens geom
_atom_sites_solution_primary direct
_atom_sites_solution_secondary difmap
_audit_creation_method SHELXL-97
_audit_update_record
;
2016-08-06 deposited with the CCDC.
2016-10-07 downloaded from the CCDC.
;
_cell_angle_alpha 90.00
_cell_angle_beta 102.498(2)
_cell_angle_gamma 90.00
_cell_formula_units_Z 4
_cell_length_a 12.9760(3)
_cell_length_b 9.0107(2)
_cell_length_c 12.2487(3)
_cell_measurement_reflns_used 2798
_cell_measurement_temperature 100(2)
_cell_measurement_theta_max 29.79
_cell_measurement_theta_min 2.77
_cell_volume 1398.22(6)
_computing_cell_refinement 'Bruker SAINT'
_computing_data_collection 'Bruker APEX2'
_computing_data_reduction 'Bruker SAINT'
_computing_molecular_graphics 'Bruker SHELXTL'
_computing_publication_material 'Bruker SHELXTL'
_computing_structure_refinement 'SHELXL-97 (Sheldrick, 2008)'
_computing_structure_solution 'SHELXS-97 (Sheldrick, 2008)'
_diffrn_ambient_temperature 100(2)
_diffrn_measured_fraction_theta_full 0.998
_diffrn_measured_fraction_theta_max 0.998
_diffrn_measurement_device_type 'Bruker APEX-II CCD'
_diffrn_measurement_method '\f and \w scans'
_diffrn_radiation_monochromator graphite
_diffrn_radiation_source 'fine-focus sealed tube'
_diffrn_radiation_type MoK\a
_diffrn_radiation_wavelength 0.71073
_diffrn_reflns_av_R_equivalents 0.0249
_diffrn_reflns_av_sigmaI/netI 0.0266
_diffrn_reflns_limit_h_max 15
_diffrn_reflns_limit_h_min -15
_diffrn_reflns_limit_k_max 10
_diffrn_reflns_limit_k_min -10
_diffrn_reflns_limit_l_max 13
_diffrn_reflns_limit_l_min -14
_diffrn_reflns_number 7785
_diffrn_reflns_theta_full 25.00
_diffrn_reflns_theta_max 25.00
_diffrn_reflns_theta_min 2.77
_exptl_absorpt_coefficient_mu 0.077
_exptl_absorpt_correction_T_max 0.9924
_exptl_absorpt_correction_T_min 0.9849
_exptl_absorpt_correction_type empirical
_exptl_absorpt_process_details SADABS
_exptl_crystal_density_diffrn 1.132
_exptl_crystal_density_method 'not measured'
_exptl_crystal_description block
_exptl_crystal_F_000 520
_exptl_crystal_size_max 0.20
_exptl_crystal_size_mid 0.10
_exptl_crystal_size_min 0.10
_refine_diff_density_max 0.199
_refine_diff_density_min -0.167
_refine_diff_density_rms 0.034
_refine_ls_extinction_coef 0.0019(15)
_refine_ls_extinction_expression Fc^*^=kFc[1+0.001xFc^2^\l^3^/sin(2\q)]^-1/4^
_refine_ls_extinction_method SHELXL
_refine_ls_goodness_of_fit_ref 1.009
_refine_ls_hydrogen_treatment mixed
_refine_ls_matrix_type full
_refine_ls_number_parameters 161
_refine_ls_number_reflns 2464
_refine_ls_number_restraints 0
_refine_ls_restrained_S_all 1.009
_refine_ls_R_factor_all 0.0522
_refine_ls_R_factor_gt 0.0373
_refine_ls_shift/su_max 0.000
_refine_ls_shift/su_mean 0.000
_refine_ls_structure_factor_coef Fsqd
_refine_ls_weighting_details 'calc w=1/[\s^2^(Fo^2^)+(0.0443P)^2^+0.4397P] where P=(Fo^2^+2Fc^2^)/3'
_refine_ls_weighting_scheme calc
_refine_ls_wR_factor_gt 0.0872
_refine_ls_wR_factor_ref 0.0947
_reflns_number_gt 1970
_reflns_number_total 2464
_reflns_threshold_expression >2sigma(I)
_cod_data_source_file c6ra23255h2.cif
_cod_data_source_block kyj41-1
_cod_depositor_comments
;
The following automatic conversions were performed:

'_symmetry_cell_setting' value 'Monoclinic' changed to 'monoclinic'
according to
/usr/data/users/saulius/crontab/automatic-downloads/rss-feeds/RSC/lib/dictionaries/cif_core.dic
dictionary named 'cif_core.dic' version 2.4.2 from 2011-04-26.

Automatic conversion script
Id: cif_fix_values 4268 2015-11-12 08:31:59Z antanas 
;
_cod_original_sg_symbol_H-M 'P2(1)/c  '
_cod_database_code 7226801

loop_
_symmetry_equiv_pos_as_xyz
'x, y, z'
'-x, y+1/2, -z+1/2'
'-x, -y, -z'
'x, -y-1/2, z-1/2'

loop_
_atom_site_label
_atom_site_type_symbol
_atom_site_fract_x
_atom_site_fract_y
_atom_site_fract_z
_atom_site_U_iso_or_equiv
_atom_site_adp_type
_atom_site_occupancy
_atom_site_symmetry_multiplicity
_atom_site_calc_flag
_atom_site_refinement_flags
N2 N 0.22097(9) 0.08149(13) 0.12068(9) 0.0220(3) Uani 1 1 d .
N1 N 0.17086(9) -0.16295(13) 0.09169(9) 0.0204(3) Uani 1 1 d .
C10 C 0.20443(11) 0.22833(16) 0.16327(12) 0.0242(3) Uani 1 1 d .
H10A H 0.1906 0.2189 0.2394 0.029 Uiso 1 1 calc R
H10B H 0.1416 0.2742 0.1147 0.029 Uiso 1 1 calc R
C6 C 0.27837(10) -0.19811(16) 0.07818(11) 0.0204(3) Uani 1 1 d .
H6A H 0.2924 -0.3044 0.0956 0.024 Uiso 1 1 calc R
H6B H 0.3294 -0.1398 0.1335 0.024 Uiso 1 1 calc R
C2 C 0.00297(11) -0.25376(19) 0.10903(13) 0.0321(4) Uani 1 1 d .
H2 H -0.0465 -0.3327 0.1024 0.039 Uiso 1 1 calc R
C7 C 0.29834(11) -0.16695(15) -0.03847(11) 0.0213(3) Uani 1 1 d .
C1 C 0.09917(11) -0.27524(17) 0.08596(12) 0.0260(3) Uani 1 1 d .
H1 H 0.1175 -0.3716 0.0651 0.031 Uiso 1 1 calc R
C11 C 0.29997(11) 0.32839(16) 0.16741(12) 0.0245(3) Uani 1 1 d .
C3 C -0.02208(12) -0.11109(19) 0.14318(13) 0.0321(4) Uani 1 1 d .
H3 H -0.0890 -0.0938 0.1605 0.039 Uiso 1 1 calc R
C9 C 0.41292(12) -0.20419(19) -0.03765(13) 0.0341(4) Uani 1 1 d .
H9A H 0.4274 -0.1834 -0.1114 0.051 Uiso 1 1 calc R
H9B H 0.4257 -0.3095 -0.0199 0.051 Uiso 1 1 calc R
H9C H 0.4594 -0.1436 0.0189 0.051 Uiso 1 1 calc R
C8 C 0.22425(13) -0.25647(17) -0.12728(12) 0.0313(4) Uani 1 1 d .
H8A H 0.1510 -0.2330 -0.1251 0.047 Uiso 1 1 calc R
H8B H 0.2370 -0.3626 -0.1129 0.047 Uiso 1 1 calc R
H8C H 0.2369 -0.2316 -0.2012 0.047 Uiso 1 1 calc R
C4 C 0.04827(11) 0.00112(17) 0.15146(12) 0.0270(4) Uani 1 1 d .
H4 H 0.0307 0.0953 0.1772 0.032 Uiso 1 1 calc R
C12 C 0.39729(12) 0.26654(18) 0.24563(13) 0.0322(4) Uani 1 1 d .
H12A H 0.4569 0.3340 0.2478 0.048 Uiso 1 1 calc R
H12B H 0.4141 0.1690 0.2187 0.048 Uiso 1 1 calc R
H12C H 0.3837 0.2566 0.3209 0.048 Uiso 1 1 calc R
C13 C 0.32011(13) 0.35393(17) 0.05112(12) 0.0311(4) Uani 1 1 d .
H13A H 0.2560 0.3930 0.0021 0.047 Uiso 1 1 calc R
H13B H 0.3396 0.2598 0.0209 0.047 Uiso 1 1 calc R
H13C H 0.3777 0.4255 0.0554 0.047 Uiso 1 1 calc R
O1 O 0.28198(8) -0.01300(11) -0.06610(8) 0.0265(3) Uani 1 1 d .
H1A H 0.2687 0.0330 -0.0111 0.040 Uiso 1 1 calc R
O2 O 0.27426(9) 0.47162(11) 0.20504(8) 0.0321(3) Uani 1 1 d .
H2A H 0.2782 0.4691 0.2744 0.048 Uiso 1 1 calc R
C5 C 0.14932(11) -0.01820(15) 0.12231(11) 0.0211(3) Uani 1 1 d .

loop_
_atom_site_aniso_label
_atom_site_aniso_U_11
_atom_site_aniso_U_22
_atom_site_aniso_U_33
_atom_site_aniso_U_23
_atom_site_aniso_U_13
_atom_site_aniso_U_12
N2 0.0238(6) 0.0234(6) 0.0209(6) -0.0019(5) 0.0093(5) 0.0019(5)
N1 0.0203(6) 0.0262(7) 0.0157(6) 0.0025(5) 0.0058(5) -0.0005(5)
C10 0.0280(8) 0.0278(8) 0.0190(7) -0.0010(6) 0.0099(6) 0.0065(6)
C6 0.0209(7) 0.0235(7) 0.0169(7) 0.0012(5) 0.0046(6) 0.0025(6)
C2 0.0244(8) 0.0441(10) 0.0268(9) 0.0092(7) 0.0035(7) -0.0089(7)
C7 0.0269(8) 0.0208(7) 0.0174(7) 0.0023(5) 0.0077(6) 0.0036(6)
C1 0.0294(8) 0.0291(8) 0.0184(8) 0.0041(6) 0.0025(6) -0.0049(6)
C11 0.0332(8) 0.0218(8) 0.0202(8) -0.0032(6) 0.0099(6) 0.0035(6)
C3 0.0202(8) 0.0525(11) 0.0251(8) 0.0116(7) 0.0078(6) 0.0031(7)
C9 0.0334(9) 0.0411(10) 0.0326(9) 0.0067(7) 0.0174(7) 0.0099(7)
C8 0.0449(10) 0.0306(8) 0.0187(8) -0.0008(6) 0.0077(7) -0.0009(7)
C4 0.0242(8) 0.0374(9) 0.0211(8) 0.0051(6) 0.0088(6) 0.0060(7)
C12 0.0315(9) 0.0361(9) 0.0287(9) -0.0030(7) 0.0063(7) 0.0004(7)
C13 0.0449(9) 0.0268(8) 0.0258(8) -0.0019(6) 0.0168(7) -0.0007(7)
O1 0.0418(6) 0.0228(6) 0.0187(5) 0.0020(4) 0.0148(5) 0.0059(4)
O2 0.0531(7) 0.0243(6) 0.0215(6) -0.0027(4) 0.0141(5) 0.0051(5)
C5 0.0218(7) 0.0284(8) 0.0136(7) 0.0024(6) 0.0050(5) 0.0032(6)

loop_
_atom_type_symbol
_atom_type_description
_atom_type_scat_dispersion_real
_atom_type_scat_dispersion_imag
_atom_type_scat_source
C C 0.0033 0.0016 'International Tables Vol C Tables 4.2.6.8 and 6.1.1.4'
H H 0.0000 0.0000 'International Tables Vol C Tables 4.2.6.8 and 6.1.1.4'
N N 0.0061 0.0033 'International Tables Vol C Tables 4.2.6.8 and 6.1.1.4'
O O 0.0106 0.0060 'International Tables Vol C Tables 4.2.6.8 and 6.1.1.4'

loop_
_geom_angle_atom_site_label_1
_geom_angle_atom_site_label_2
_geom_angle_atom_site_label_3
_geom_angle
C5 N2 C10 117.56(11)
C1 N1 C5 122.00(12)
C1 N1 C6 119.04(12)
C5 N1 C6 118.57(11)
N2 C10 C11 111.57(11)
N1 C6 C7 114.85(11)
C1 C2 C3 118.33(14)
O1 C7 C8 107.86(11)
O1 C7 C9 108.03(12)
C8 C7 C9 110.72(12)
O1 C7 C6 110.57(11)
C8 C7 C6 111.23(12)
C9 C7 C6 108.39(11)
C2 C1 N1 122.17(14)
O2 C11 C12 110.34(12)
O2 C11 C13 105.31(11)
C12 C11 C13 111.04(12)
O2 C11 C10 107.39(11)
C12 C11 C10 111.32(12)
C13 C11 C10 111.20(12)
C4 C3 C2 120.57(14)
C3 C4 C5 121.78(14)
N2 C5 N1 117.10(12)
N2 C5 C4 127.87(13)
N1 C5 C4 115.04(12)

loop_
_geom_bond_atom_site_label_1
_geom_bond_atom_site_label_2
_geom_bond_distance
N2 C5 1.2960(18)
N2 C10 1.4551(17)
N1 C1 1.3660(18)
N1 C5 1.4019(18)
N1 C6 1.4744(17)
C10 C11 1.525(2)
C6 C7 1.5323(18)
C2 C1 1.352(2)
C2 C3 1.411(2)
C7 O1 1.4327(16)
C7 C8 1.518(2)
C7 C9 1.522(2)
C11 O2 1.4339(17)
C11 C12 1.516(2)
C11 C13 1.5203(19)
C3 C4 1.351(2)
C4 C5 1.4422(19)
